data_1547645
loop_
_publ_author_name
'Chai, Zhaofei'
'Wang, Can'
'Wang, Jinfeng'
'Liu, Fan'
'Xie, Yujun'
'Zhang, Yongzheng'
'Li, Jian-Rong Jeff'
'Li, Qianqian'
'Li, Zhen'

_publ_section_title
;
 Abnormal Room Temperature Phosphorescence of Purely Organic
 Boron-Containing Compounds: the Relationship between the Emissive
 Behavior and the Molecular Packing, and the Potential Related
 Applications
;
_journal_name_full 'Chem. Sci.'
_journal_paper_doi 10.1039/C7SC04098A
_journal_year 2017
_chemical_formula_sum 'C6 H7 B O2'
_chemical_formula_weight 121.93
_chemical_name_systematic
; 
 ? 
;
_space_group_IT_number 45
_symmetry_cell_setting orthorhombic
_symmetry_space_group_name_Hall 'I 2 -2c'
_symmetry_space_group_name_H-M 'I b a 2'
_atom_sites_solution_hydrogens geom
_atom_sites_solution_primary direct
_atom_sites_solution_secondary difmap
_audit_creation_method SHELXL-97
_audit_update_record
;
2017-05-02 deposited with the CCDC.
2017-10-09 downloaded from the CCDC.
;
_cell_angle_alpha 90.00
_cell_angle_beta 90.00
_cell_angle_gamma 90.00
_cell_formula_units_Z 16
_cell_length_a 15.322(3)
_cell_length_b 17.902(3)
_cell_length_c 9.8089(17)
_cell_measurement_reflns_used 61
_cell_measurement_temperature 296(2)
_cell_measurement_theta_max 26.5
_cell_measurement_theta_min 1.91
_cell_volume 2690.5(8)
_computing_cell_refinement 'Bruker SMART'
_computing_data_collection 'Bruker SMART'
_computing_data_reduction 'Bruker SAINT'
_computing_molecular_graphics 'Bruker SHELXTL'
_computing_publication_material 'Bruker SHELXTL'
_computing_structure_refinement 'SHELXL-97 (Sheldrick, 1997)'
_computing_structure_solution 'SHELXS-97 (Sheldrick, 1990)'
_diffrn_ambient_temperature 296(2)
_diffrn_measured_fraction_theta_full 1.000
_diffrn_measured_fraction_theta_max 1.000
_diffrn_measurement_device_type bruker
_diffrn_radiation_monochromator graphite
_diffrn_radiation_source 'fine-focus sealed tube'
_diffrn_radiation_type MoK\a
_diffrn_radiation_wavelength 0.71073
_diffrn_reflns_av_R_equivalents 0.0311
_diffrn_reflns_av_sigmaI/netI 0.0295
_diffrn_reflns_limit_h_max 19
_diffrn_reflns_limit_h_min -17
_diffrn_reflns_limit_k_max 22
_diffrn_reflns_limit_k_min -19
_diffrn_reflns_limit_l_max 11
_diffrn_reflns_limit_l_min -12
_diffrn_reflns_number 8649
_diffrn_reflns_theta_full 26.49
_diffrn_reflns_theta_max 26.49
_diffrn_reflns_theta_min 1.75
_exptl_absorpt_coefficient_mu 0.086
_exptl_absorpt_correction_T_max 0.9804
_exptl_absorpt_correction_T_min 0.9771
_exptl_absorpt_correction_type multi-scan
_exptl_absorpt_process_details SADABS
_exptl_crystal_colour colourless
_exptl_crystal_density_diffrn 1.204
_exptl_crystal_density_method 'not measured'
_exptl_crystal_description block
_exptl_crystal_F_000 1024
_exptl_crystal_size_max 0.27
_exptl_crystal_size_mid 0.23
_exptl_crystal_size_min 0.23
_refine_diff_density_max 0.110
_refine_diff_density_min -0.088
_refine_diff_density_rms 0.022
_refine_ls_abs_structure_details 'Flack H D (1983), Acta Cryst. A39, 876-881'
_refine_ls_abs_structure_Flack -0.3(10)
_refine_ls_extinction_coef 0.0071(6)
_refine_ls_extinction_expression Fc^*^=kFc[1+0.001xFc^2^\l^3^/sin(2\q)]^-1/4^
_refine_ls_extinction_method SHELXL
_refine_ls_goodness_of_fit_ref 1.027
_refine_ls_hydrogen_treatment constr
_refine_ls_matrix_type full
_refine_ls_number_parameters 168
_refine_ls_number_reflns 2722
_refine_ls_number_restraints 1
_refine_ls_restrained_S_all 1.027
_refine_ls_R_factor_all 0.0507
_refine_ls_R_factor_gt 0.0340
_refine_ls_shift/su_max 0.001
_refine_ls_shift/su_mean 0.000
_refine_ls_structure_factor_coef Fsqd
_refine_ls_weighting_details 'calc w=1/[\s^2^(Fo^2^)+(0.0396P)^2^+0.1693P] where P=(Fo^2^+2Fc^2^)/3'
_refine_ls_weighting_scheme calc
_refine_ls_wR_factor_gt 0.0759
_refine_ls_wR_factor_ref 0.0844
_reflns_number_gt 2112
_reflns_number_total 2722
_reflns_threshold_expression >2sigma(I)
_cod_data_source_file c7sc04098a5.cif
_cod_data_source_block 6_CCDC1
_cod_depositor_comments
;
The following automatic conversions were performed:

'_symmetry_cell_setting' value 'Orthorhombic' changed to
'orthorhombic' according to
/home/data/users/saulius/crontab/automatic-downloads/rss-feeds/RSC/lib/dictionaries/cif_core.dic
dictionary named 'cif_core.dic' version 2.4.2 from 2011-04-26.

Automatic conversion script
Id: cif_fix_values 4973 2017-02-22 13:04:09Z antanas 
;
_cod_original_sg_symbol_H-M Iba2
_cod_database_code 1547645

loop_
_symmetry_equiv_pos_as_xyz
'x, y, z'
'-x, -y, z'
'x+1/2, -y+1/2, z'
'-x+1/2, y+1/2, z'
'x+1/2, y+1/2, z+1/2'
'-x+1/2, -y+1/2, z+1/2'
'x+1, -y+1, z+1/2'
'-x+1, y+1, z+1/2'

loop_
_atom_site_label
_atom_site_type_symbol
_atom_site_fract_x
_atom_site_fract_y
_atom_site_fract_z
_atom_site_U_iso_or_equiv
_atom_site_adp_type
_atom_site_occupancy
_atom_site_symmetry_multiplicity
_atom_site_calc_flag
_atom_site_refinement_flags
B1 B 0.20895(12) 0.99500(10) 0.0785(2) 0.0481(4) Uani 1 1 d .
B2 B 0.99208(12) 0.13239(10) 0.03953(19) 0.0448(4) Uani 1 1 d .
C1 C 0.29561(11) 0.94989(9) 0.08144(19) 0.0516(4) Uani 1 1 d .
C2 C 0.35581(13) 0.96074(11) 0.1861(2) 0.0746(6) Uani 1 1 d .
H2 H 0.3436 0.9947 0.2553 0.090 Uiso 1 1 calc R
C3 C 0.43388(15) 0.92139(14) 0.1881(3) 0.0928(8) Uani 1 1 d .
H3 H 0.4736 0.9294 0.2583 0.111 Uiso 1 1 calc R
C4 C 0.45273(15) 0.87118(13) 0.0882(3) 0.0903(8) Uani 1 1 d .
H4 H 0.5055 0.8456 0.0895 0.108 Uiso 1 1 calc R
C5 C 0.39409(16) 0.85853(13) -0.0136(3) 0.0860(7) Uani 1 1 d .
H5 H 0.4063 0.8234 -0.0808 0.103 Uiso 1 1 calc R
C6 C 0.31676(14) 0.89775(11) -0.0172(2) 0.0692(5) Uani 1 1 d .
H6 H 0.2777 0.8889 -0.0879 0.083 Uiso 1 1 calc R
C7 C 0.91943(10) 0.19264(9) 0.03393(18) 0.0486(4) Uani 1 1 d .
C8 C 0.90142(12) 0.23067(10) -0.0864(2) 0.0641(5) Uani 1 1 d .
H8 H 0.9323 0.2182 -0.1647 0.077 Uiso 1 1 calc R
C9 C 0.83930(15) 0.28621(12) -0.0935(3) 0.0805(6) Uani 1 1 d .
H9 H 0.8286 0.3105 -0.1756 0.097 Uiso 1 1 calc R
C10 C 0.79355(15) 0.30534(12) 0.0210(3) 0.0846(7) Uani 1 1 d .
H10 H 0.7515 0.3427 0.0169 0.101 Uiso 1 1 calc R
C11 C 0.80965(14) 0.26965(13) 0.1412(3) 0.0824(7) Uani 1 1 d .
H11 H 0.7787 0.2830 0.2191 0.099 Uiso 1 1 calc R
C12 C 0.87164(12) 0.21387(11) 0.1478(2) 0.0647(5) Uani 1 1 d .
H12 H 0.8817 0.1899 0.2305 0.078 Uiso 1 1 calc R
O1 O 0.16091(7) 1.00686(7) -0.03574(12) 0.0586(3) Uani 1 1 d .
H1 H 0.1883 0.9924 -0.1026 0.088 Uiso 1 1 calc R
O2 O 0.17829(8) 1.02693(7) 0.19490(11) 0.0595(3) Uani 1 1 d .
H2A H 0.1313 1.0472 0.1794 0.089 Uiso 1 1 calc R
O3 O 1.03242(8) 0.11116(7) -0.07883(11) 0.0575(3) Uani 1 1 d .
H3A H 1.0687 0.0787 -0.0622 0.086 Uiso 1 1 calc R
O4 O 1.02138(8) 0.09897(7) 0.15506(11) 0.0554(3) Uani 1 1 d .
H4A H 0.9956 0.1163 0.2211 0.083 Uiso 1 1 calc R

loop_
_atom_site_aniso_label
_atom_site_aniso_U_11
_atom_site_aniso_U_22
_atom_site_aniso_U_33
_atom_site_aniso_U_23
_atom_site_aniso_U_13
_atom_site_aniso_U_12
B1 0.0510(11) 0.0572(11) 0.0360(10) 0.0016(10) 0.0001(9) -0.0023(9)
B2 0.0457(10) 0.0559(10) 0.0329(9) -0.0036(9) -0.0002(9) -0.0043(8)
C1 0.0514(10) 0.0561(9) 0.0475(9) 0.0050(8) 0.0037(8) -0.0006(7)
C2 0.0667(13) 0.0804(13) 0.0767(15) -0.0118(11) -0.0174(12) 0.0107(11)
C3 0.0651(14) 0.1001(15) 0.113(2) -0.0072(16) -0.0323(15) 0.0136(12)
C4 0.0617(13) 0.0882(15) 0.121(2) 0.0030(15) 0.0016(15) 0.0211(11)
C5 0.0827(16) 0.0869(14) 0.0884(17) -0.0101(13) 0.0106(14) 0.0268(13)
C6 0.0665(13) 0.0806(13) 0.0605(12) -0.0094(11) -0.0019(10) 0.0102(10)
C7 0.0478(9) 0.0546(9) 0.0435(9) -0.0038(8) -0.0041(8) -0.0055(7)
C8 0.0687(12) 0.0679(11) 0.0557(11) 0.0020(10) -0.0054(10) 0.0081(10)
C9 0.0869(16) 0.0748(13) 0.0797(16) 0.0115(12) -0.0133(13) 0.0150(12)
C10 0.0721(15) 0.0710(13) 0.111(2) -0.0071(14) -0.0110(14) 0.0204(11)
C11 0.0712(13) 0.0872(15) 0.0890(17) -0.0184(14) 0.0138(13) 0.0155(12)
C12 0.0638(12) 0.0755(12) 0.0547(11) -0.0029(10) 0.0076(10) 0.0067(10)
O1 0.0587(7) 0.0830(8) 0.0340(7) -0.0070(6) -0.0016(6) 0.0167(6)
O2 0.0607(7) 0.0866(9) 0.0312(6) 0.0000(6) -0.0032(5) 0.0181(6)
O3 0.0604(8) 0.0819(8) 0.0301(6) 0.0021(6) -0.0005(5) 0.0172(6)
O4 0.0614(7) 0.0746(8) 0.0303(6) 0.0008(5) 0.0037(5) 0.0134(6)

loop_
_atom_type_symbol
_atom_type_description
_atom_type_scat_dispersion_real
_atom_type_scat_dispersion_imag
_atom_type_scat_source
C C 0.0033 0.0016 'International Tables Vol C Tables 4.2.6.8 and 6.1.1.4'
H H 0.0000 0.0000 'International Tables Vol C Tables 4.2.6.8 and 6.1.1.4'
B B 0.0013 0.0007 'International Tables Vol C Tables 4.2.6.8 and 6.1.1.4'
O O 0.0106 0.0060 'International Tables Vol C Tables 4.2.6.8 and 6.1.1.4'

loop_
_geom_angle_atom_site_label_1
_geom_angle_atom_site_label_2
_geom_angle_atom_site_label_3
_geom_angle
O1 B1 O2 116.09(14)
O1 B1 C1 124.04(16)
O2 B1 C1 119.85(16)
O4 B2 O3 115.86(14)
O4 B2 C7 124.98(15)
O3 B2 C7 119.14(15)
C6 C1 C2 117.03(17)
C6 C1 B1 122.54(16)
C2 C1 B1 120.43(16)
C3 C2 C1 120.7(2)
C4 C3 C2 120.5(2)
C3 C4 C5 119.9(2)
C4 C5 C6 120.1(2)
C5 C6 C1 121.8(2)
C12 C7 C8 116.37(16)
C12 C7 B2 122.70(16)
C8 C7 B2 120.88(16)
C9 C8 C7 122.2(2)
C10 C9 C8 119.5(2)
C11 C10 C9 120.01(19)
C10 C11 C12 120.3(2)
C11 C12 C7 121.5(2)

loop_
_geom_bond_atom_site_label_1
_geom_bond_atom_site_label_2
_geom_bond_distance
B1 O1 1.357(2)
B1 O2 1.360(2)
B1 C1 1.554(2)
B2 O4 1.358(2)
B2 O3 1.369(2)
B2 C7 1.551(2)
C1 C6 1.383(3)
C1 C2 1.394(3)
C2 C3 1.388(3)
C3 C4 1.361(4)
C4 C5 1.363(4)
C5 C6 1.378(3)
C7 C12 1.389(3)
C7 C8 1.390(3)
C8 C9 1.378(3)
C9 C10 1.367(4)
C10 C11 1.364(4)
C11 C12 1.380(3)

loop_
_geom_hbond_atom_site_label_D
_geom_hbond_atom_site_label_H
_geom_hbond_atom_site_label_A
_geom_hbond_distance_DH
_geom_hbond_distance_HA
_geom_hbond_distance_DA
_geom_hbond_angle_DHA
_geom_hbond_site_symmetry_A
O4 H4A O3 0.82 2.01 2.7460(15) 148.9 8_645
O3 H3A O1 0.82 1.93 2.7460(17) 174.5 1_645
O2 H2A O4 0.82 1.94 2.7560(16) 175.9 1_465
O1 H1 O2 0.82 2.02 2.7235(16) 143.2 7_464

loop_
_geom_torsion_atom_site_label_1
_geom_torsion_atom_site_label_2
_geom_torsion_atom_site_label_3
_geom_torsion_atom_site_label_4
_geom_torsion
O1 B1 C1 C6 -22.4(3)
O2 B1 C1 C6 159.28(18)
O1 B1 C1 C2 157.83(18)
O2 B1 C1 C2 -20.5(3)
C6 C1 C2 C3 1.1(3)
B1 C1 C2 C3 -179.1(2)
C1 C2 C3 C4 -0.4(4)
C2 C3 C4 C5 -1.0(4)
C3 C4 C5 C6 1.5(4)
C4 C5 C6 C1 -0.7(4)
C2 C1 C6 C5 -0.6(3)
B1 C1 C6 C5 179.60(19)
O4 B2 C7 C12 -5.6(3)
O3 B2 C7 C12 175.87(17)
O4 B2 C7 C8 171.64(16)
O3 B2 C7 C8 -6.9(2)
C12 C7 C8 C9 -0.4(3)
B2 C7 C8 C9 -177.80(17)
C7 C8 C9 C10 0.3(3)
C8 C9 C10 C11 0.1(4)
C9 C10 C11 C12 -0.4(4)
C10 C11 C12 C7 0.3(3)
C8 C7 C12 C11 0.1(3)
B2 C7 C12 C11 177.48(18)
